data_2108805
loop_
_publ_author_name
'Konieczny, Krzysztof A.'
'Bakowicz, Julia'
'Paliwoda, Damian'
'Warren, Mark R.'
'Ciesielski, Arkadiusz'
'Cyra\'nski, Micha\/l K.'
'Turowska-Tyrk, Ilona'

_publ_section_title
;
 Structural reasons for the formation of multicomponent products and the
 influence of high pressure
;
_journal_coeditor_code EB5068
_journal_issue 3
_journal_name_full 'Acta Crystallographica Section B'
_journal_page_first
;
;
_journal_paper_doi 10.1107/S2052520621004492
_journal_volume 77
_journal_year 2021
_chemical_absolute_configuration syn
_chemical_formula_moiety 'C8 H12 N +, C23 H27 O3 -'
_chemical_formula_sum 'C31 H39 N O3'
_chemical_formula_weight 473.63
_chemical_name_systematic
;
1-Phenylethanaminium 4-(2,4,6-triisopropylbenzoyl)benzoate
;
_space_group_crystal_system orthorhombic
_space_group_IT_number 19
_space_group_name_Hall 'P 2ac 2ab'
_space_group_name_H-M_alt 'P 21 21 21'
_atom_sites_solution_hydrogens geom
_atom_sites_solution_primary direct
_atom_sites_solution_secondary difmap
_audit_creation_method SHELXL-2014/7
_cell_angle_alpha 90
_cell_angle_beta 90
_cell_angle_gamma 90
_cell_formula_units_Z 4
_cell_length_a 6.2484(3)
_cell_length_b 13.7976(5)
_cell_length_c 32.4874(12)
_cell_measurement_reflns_used 4608
_cell_measurement_temperature 299(2)
_cell_measurement_theta_max 22.1890
_cell_measurement_theta_min 1.6010
_cell_volume 2800.8(2)
_computing_cell_refinement 'CrysAlisPro (Rigaku OD, 2015)'
_computing_data_collection 'CrysAlisPro (Agilent Technologies, 2014)'
_computing_data_reduction 'CrysAlisPro (Rigaku OD, 2015)'
_computing_molecular_graphics 'ORTEP-3 for Windows (Farrugia, 2012)'
_computing_publication_material 'SHELXL 2014/7 (Sheldrick, 2015)'
_computing_structure_refinement 'SHELXL 2014/7 (Sheldrick, 2015)'
_computing_structure_solution 'SHELXT 2014/5 (Sheldrick, 2014)'
_diffrn_ambient_temperature 299(2)
_diffrn_detector_area_resol_mean 15.9718
_diffrn_measured_fraction_theta_full 0.997
_diffrn_measured_fraction_theta_max 0.997
_diffrn_measurement_device_type 'KM4 with Eos CCD'
_diffrn_measurement_method '\w scans'
_diffrn_radiation_monochromator graphite
_diffrn_radiation_source 'fine-focus sealed tube'
_diffrn_radiation_type MoK\a
_diffrn_radiation_wavelength 0.71073
_diffrn_reflns_av_R_equivalents 0.0687
_diffrn_reflns_av_unetI/netI 0.0764
_diffrn_reflns_Laue_measured_fraction_full 0.997
_diffrn_reflns_Laue_measured_fraction_max 0.997
_diffrn_reflns_limit_h_max 7
_diffrn_reflns_limit_h_min -7
_diffrn_reflns_limit_k_max 14
_diffrn_reflns_limit_k_min -17
_diffrn_reflns_limit_l_max 39
_diffrn_reflns_limit_l_min -40
_diffrn_reflns_number 25399
_diffrn_reflns_point_group_measured_fraction_full 0.986
_diffrn_reflns_point_group_measured_fraction_max 0.983
_diffrn_reflns_theta_full 25.242
_diffrn_reflns_theta_max 25.998
_diffrn_reflns_theta_min 1.603
_exptl_absorpt_coefficient_mu 0.071
_exptl_absorpt_correction_T_max 1.000
_exptl_absorpt_correction_T_min 0.92124
_exptl_absorpt_correction_type multi-scan
_exptl_absorpt_process_details 'Scale3 AbsPack (Rigaku OD, 2015)'
_exptl_crystal_colour colourless
_exptl_crystal_density_diffrn 1.123
_exptl_crystal_description block
_exptl_crystal_F_000 1024
_exptl_crystal_size_max 0.200
_exptl_crystal_size_mid 0.120
_exptl_crystal_size_min 0.100
_refine_diff_density_max 0.124
_refine_diff_density_min -0.165
_refine_diff_density_rms 0.035
_refine_ls_abs_structure_details
;
The absolute configuration was assigned to agree with that of its
precursor (S)-(-)-1-phenylethaneamine at the chiral centre C25.
;
_refine_ls_abs_structure_Flack 0.8(10)
_refine_ls_extinction_method none
_refine_ls_goodness_of_fit_ref 1.022
_refine_ls_hydrogen_treatment constr
_refine_ls_matrix_type full
_refine_ls_number_parameters 324
_refine_ls_number_reflns 5414
_refine_ls_number_restraints 0
_refine_ls_restrained_S_all 1.022
_refine_ls_R_factor_all 0.1232
_refine_ls_R_factor_gt 0.0615
_refine_ls_shift/su_max 0.000
_refine_ls_shift/su_mean 0.000
_refine_ls_structure_factor_coef Fsqd
_refine_ls_weighting_details 'w=1/[\s^2^(Fo^2^)+(0.0489P)^2^] where P=(Fo^2^+2Fc^2^)/3'
_refine_ls_weighting_scheme calc
_refine_ls_wR_factor_gt 0.1044
_refine_ls_wR_factor_ref 0.1243
_reflns_Friedel_coverage 0.710
_reflns_Friedel_fraction_full 0.970
_reflns_Friedel_fraction_max 0.964
_reflns_number_gt 3235
_reflns_number_total 5414
_reflns_threshold_expression 'I > 2\s(I)'
_cod_data_source_file eb5068sup1.cif
_cod_data_source_block 0minUV
_cod_database_code 2108805
_shelx_shelxl_version_number 2014/7
_shelx_space_group_comment
;
The symmetry employed for this shelxl refinement is uniquely defined
by the following loop, which should always be used as a source of
symmetry information in preference to the above space-group names.
They are only intended as comments.
;
_shelx_estimated_absorpt_t_min 0.986
_shelx_estimated_absorpt_t_max 0.993

loop_
_space_group_symop_operation_xyz
'x, y, z'
'-x+1/2, -y, z+1/2'
'-x, y+1/2, -z+1/2'
'x+1/2, -y+1/2, -z'

loop_
_atom_site_label
_atom_site_type_symbol
_atom_site_fract_x
_atom_site_fract_y
_atom_site_fract_z
_atom_site_U_iso_or_equiv
_atom_site_adp_type
_atom_site_occupancy
_atom_site_site_symmetry_order
_atom_site_calc_flag
_atom_site_refinement_flags_posn
_atom_site_refinement_flags_adp
_atom_site_refinement_flags_occupancy
_atom_site_disorder_assembly
_atom_site_disorder_group
O1 O 1.0310(6) 0.2437(2) 0.62912(9) 0.0820(11) Uani 1 1 d . . . . .
O2 O 0.6173(4) 0.63153(17) 0.51657(8) 0.0518(7) Uani 1 1 d . . . . .
O3 O 0.3168(5) 0.6207(2) 0.55225(8) 0.0634(8) Uani 1 1 d . . . . .
N1 N 0.0337(5) 0.6701(2) 0.49106(8) 0.0439(8) Uani 1 1 d . . . . .
H1A H 0.1341 0.6488 0.5083 0.053 Uiso 1 1 calc R U . . .
H1B H -0.0948 0.6531 0.5004 0.053 Uiso 1 1 calc R U . . .
H1C H 0.0411 0.7344 0.4892 0.053 Uiso 1 1 calc R U . . .
C1 C 0.8135(6) 0.2762(3) 0.68701(10) 0.0402(9) Uani 1 1 d . . . . .
C2 C 0.8888(6) 0.3406(3) 0.71687(12) 0.0461(10) Uani 1 1 d . . . . .
C3 C 0.8311(7) 0.3242(3) 0.75783(12) 0.0495(10) Uani 1 1 d . . . . .
H3 H 0.8794 0.3669 0.7779 0.059 Uiso 1 1 calc R U . . .
C4 C 0.7050(6) 0.2470(3) 0.76942(11) 0.0475(10) Uani 1 1 d . . . . .
C5 C 0.6316(6) 0.1855(3) 0.73881(11) 0.0472(10) Uani 1 1 d . . . . .
H5 H 0.5441 0.1338 0.7462 0.057 Uiso 1 1 calc R U . . .
C6 C 0.6834(6) 0.1981(2) 0.69771(11) 0.0409(9) Uani 1 1 d . . . . .
C7 C 0.8843(7) 0.2910(3) 0.64286(11) 0.0468(10) Uani 1 1 d . . . . .
C8 C 0.7773(6) 0.3659(2) 0.61708(10) 0.0377(9) Uani 1 1 d . . . . .
C9 C 0.8780(7) 0.3976(3) 0.58169(11) 0.0489(10) Uani 1 1 d . . . . .
H9 H 1.0067 0.3696 0.5736 0.059 Uiso 1 1 calc R U . . .
C10 C 0.7894(7) 0.4702(3) 0.55835(11) 0.0509(11) Uani 1 1 d . . . . .
H10 H 0.8602 0.4916 0.5349 0.061 Uiso 1 1 calc R U . . .
C11 C 0.5965(6) 0.5120(2) 0.56925(11) 0.0389(9) Uani 1 1 d . . . . .
C12 C 0.4919(7) 0.4779(3) 0.60349(12) 0.0542(11) Uani 1 1 d . . . . .
H12 H 0.3590 0.5032 0.6106 0.065 Uiso 1 1 calc R U . . .
C13 C 0.5829(7) 0.4061(3) 0.62750(12) 0.0551(11) Uani 1 1 d . . . . .
H13 H 0.5120 0.3847 0.6510 0.066 Uiso 1 1 calc R U . . .
C14 C 0.5027(7) 0.5943(3) 0.54432(12) 0.0454(10) Uani 1 1 d . . . . .
C15 C 1.0303(7) 0.4257(3) 0.70584(12) 0.0570(12) Uani 1 1 d . . . . .
H15 H 1.0504 0.4252 0.6759 0.068 Uiso 1 1 calc R U . . .
C16 C 1.2499(7) 0.4164(3) 0.72572(14) 0.0713(13) Uani 1 1 d . . . . .
H16A H 1.3103 0.3544 0.7190 0.107 Uiso 1 1 calc R U . . .
H16B H 1.2360 0.4219 0.7551 0.107 Uiso 1 1 calc R U . . .
H16C H 1.3417 0.4669 0.7157 0.107 Uiso 1 1 calc R U . . .
C17 C 0.9255(8) 0.5224(3) 0.71743(18) 0.0974(18) Uani 1 1 d . . . . .
H17A H 0.9084 0.5257 0.7468 0.146 Uiso 1 1 calc R U . . .
H17B H 0.7879 0.5271 0.7044 0.146 Uiso 1 1 calc R U . . .
H17C H 1.0146 0.5749 0.7084 0.146 Uiso 1 1 calc R U . . .
C18 C 0.6424(8) 0.2263(4) 0.81398(12) 0.0659(13) Uani 1 1 d . . . . .
H18 H 0.6455 0.1555 0.8165 0.079 Uiso 1 1 calc R U . . .
C19 C 0.7978(9) 0.2619(4) 0.84530(14) 0.103(2) Uani 1 1 d . . . . .
H19A H 0.8030 0.3314 0.8445 0.155 Uiso 1 1 calc R U . . .
H19B H 0.9372 0.2361 0.8394 0.155 Uiso 1 1 calc R U . . .
H19C H 0.7533 0.2410 0.8722 0.155 Uiso 1 1 calc R U . . .
C20 C 0.4171(9) 0.2539(5) 0.82246(16) 0.108(2) Uani 1 1 d . . . . .
H20A H 0.3270 0.2306 0.8007 0.162 Uiso 1 1 calc R U . . .
H20B H 0.4062 0.3232 0.8241 0.162 Uiso 1 1 calc R U . . .
H20C H 0.3724 0.2259 0.8481 0.162 Uiso 1 1 calc R U . . .
C21 C 0.6044(7) 0.1270(3) 0.66513(12) 0.0558(12) Uani 1 1 d . . . . .
H21 H 0.5881 0.1632 0.6394 0.067 Uiso 1 1 calc R U . . .
C22 C 0.7685(9) 0.0474(3) 0.65759(15) 0.0792(15) Uani 1 1 d . . . . .
H22A H 0.7881 0.0105 0.6824 0.119 Uiso 1 1 calc R U . . .
H22B H 0.9023 0.0760 0.6496 0.119 Uiso 1 1 calc R U . . .
H22C H 0.7187 0.0055 0.6360 0.119 Uiso 1 1 calc R U . . .
C23 C 0.3890(8) 0.0825(4) 0.67528(14) 0.0815(15) Uani 1 1 d . . . . .
H23A H 0.2879 0.1330 0.6812 0.122 Uiso 1 1 calc R U . . .
H23B H 0.4031 0.0410 0.6989 0.122 Uiso 1 1 calc R U . . .
H23C H 0.3394 0.0453 0.6522 0.122 Uiso 1 1 calc R U . . .
C24 C 0.2781(8) 0.6620(3) 0.43207(13) 0.0658(13) Uani 1 1 d . . . . .
H24A H 0.3923 0.6441 0.4503 0.099 Uiso 1 1 calc R U . . .
H24B H 0.2736 0.7313 0.4294 0.099 Uiso 1 1 calc R U . . .
H24C H 0.3019 0.6334 0.4055 0.099 Uiso 1 1 calc R U . . .
C25 C 0.0684(7) 0.6263(3) 0.44928(11) 0.0497(11) Uani 1 1 d . . . . .
H25 H -0.0456 0.6504 0.4312 0.060 Uiso 1 1 calc R U . . .
C26 C 0.0456(7) 0.5176(3) 0.45174(11) 0.0496(11) Uani 1 1 d . . . . .
C27 C -0.1409(8) 0.4731(3) 0.43944(13) 0.0693(13) Uani 1 1 d . . . . .
H27 H -0.2546 0.5107 0.4301 0.083 Uiso 1 1 calc R U . . .
C28 C -0.1618(11) 0.3731(4) 0.44078(17) 0.0918(19) Uani 1 1 d . . . . .
H28 H -0.2884 0.3442 0.4322 0.110 Uiso 1 1 calc R U . . .
C29 C 0.0010(15) 0.3178(4) 0.45456(18) 0.101(2) Uani 1 1 d . . . . .
H29 H -0.0142 0.2508 0.4556 0.121 Uiso 1 1 calc R U . . .
C30 C 0.1882(12) 0.3598(4) 0.46706(16) 0.0931(18) Uani 1 1 d . . . . .
H30 H 0.3005 0.3214 0.4764 0.112 Uiso 1 1 calc R U . . .
C31 C 0.2104(8) 0.4601(3) 0.46584(13) 0.0683(13) Uani 1 1 d . . . . .
H31 H 0.3375 0.4885 0.4746 0.082 Uiso 1 1 calc R U . . .

loop_
_atom_site_aniso_label
_atom_site_aniso_U_11
_atom_site_aniso_U_22
_atom_site_aniso_U_33
_atom_site_aniso_U_23
_atom_site_aniso_U_13
_atom_site_aniso_U_12
O1 0.100(3) 0.084(2) 0.061(2) 0.0261(17) 0.0339(19) 0.051(2)
O2 0.0509(17) 0.0491(15) 0.0555(16) 0.0209(13) 0.0013(15) 0.0022(14)
O3 0.0474(19) 0.086(2) 0.0564(18) 0.0227(15) 0.0051(16) 0.0215(17)
N1 0.045(2) 0.0415(17) 0.0453(19) 0.0094(15) -0.0010(16) 0.0014(15)
C1 0.046(2) 0.039(2) 0.036(2) 0.0074(18) 0.003(2) 0.0121(19)
C2 0.051(3) 0.042(2) 0.045(2) 0.0060(19) 0.002(2) 0.002(2)
C3 0.056(3) 0.052(2) 0.041(2) -0.0038(19) 0.002(2) 0.000(2)
C4 0.049(3) 0.057(3) 0.037(2) 0.005(2) 0.004(2) 0.005(2)
C5 0.053(3) 0.047(2) 0.042(2) 0.0119(19) 0.001(2) -0.001(2)
C6 0.046(2) 0.040(2) 0.037(2) 0.0095(17) -0.003(2) 0.005(2)
C7 0.057(3) 0.040(2) 0.043(2) 0.0064(18) 0.006(2) 0.006(2)
C8 0.044(2) 0.036(2) 0.032(2) 0.0038(16) 0.0029(18) 0.0041(18)
C9 0.050(3) 0.051(2) 0.046(2) 0.0113(19) 0.015(2) 0.013(2)
C10 0.053(3) 0.055(2) 0.045(2) 0.021(2) 0.012(2) 0.008(2)
C11 0.040(2) 0.039(2) 0.038(2) 0.0063(17) -0.0048(19) 0.0002(19)
C12 0.045(3) 0.065(3) 0.053(2) 0.018(2) 0.014(2) 0.009(2)
C13 0.056(3) 0.064(3) 0.045(2) 0.022(2) 0.014(2) 0.010(2)
C14 0.047(3) 0.047(2) 0.042(2) 0.005(2) -0.006(2) 0.001(2)
C15 0.064(3) 0.054(3) 0.054(3) 0.004(2) 0.002(2) -0.009(2)
C16 0.064(3) 0.074(3) 0.075(3) -0.001(3) 0.010(3) -0.002(3)
C17 0.074(3) 0.049(3) 0.169(6) 0.009(3) 0.011(4) -0.001(3)
C18 0.068(3) 0.089(3) 0.041(3) 0.000(2) 0.012(3) 0.002(3)
C19 0.100(4) 0.168(6) 0.042(3) 0.000(3) 0.000(3) -0.014(4)
C20 0.091(5) 0.163(6) 0.070(4) -0.001(4) 0.033(3) 0.004(4)
C21 0.071(3) 0.052(2) 0.044(2) 0.002(2) -0.010(2) -0.004(3)
C22 0.099(4) 0.063(3) 0.075(3) -0.019(3) -0.004(3) 0.008(3)
C23 0.077(4) 0.087(3) 0.081(3) -0.001(3) -0.012(3) -0.024(3)
C24 0.080(4) 0.068(3) 0.049(2) -0.001(2) 0.018(2) -0.010(3)
C25 0.055(3) 0.054(2) 0.039(2) 0.0066(19) -0.007(2) -0.001(2)
C26 0.059(3) 0.055(3) 0.035(2) -0.0023(19) 0.001(2) -0.002(2)
C27 0.071(4) 0.080(3) 0.057(3) -0.014(3) 0.007(3) -0.017(3)
C28 0.112(5) 0.085(4) 0.079(4) -0.028(3) 0.025(4) -0.042(4)
C29 0.158(7) 0.060(4) 0.084(4) -0.009(3) 0.040(5) -0.022(5)
C30 0.130(6) 0.063(4) 0.086(4) 0.003(3) 0.019(4) 0.016(4)
C31 0.076(4) 0.057(3) 0.072(3) 0.000(2) -0.001(3) -0.002(3)

loop_
_atom_type_symbol
_atom_type_description
_atom_type_scat_dispersion_real
_atom_type_scat_dispersion_imag
_atom_type_scat_source
C C 0.0033 0.0016 'International Tables Vol C Tables 4.2.6.8 and 6.1.1.4'
H H 0.0000 0.0000 'International Tables Vol C Tables 4.2.6.8 and 6.1.1.4'
N N 0.0061 0.0033 'International Tables Vol C Tables 4.2.6.8 and 6.1.1.4'
O O 0.0106 0.0060 'International Tables Vol C Tables 4.2.6.8 and 6.1.1.4'

loop_
_geom_angle_atom_site_label_1
_geom_angle_atom_site_label_2
_geom_angle_atom_site_label_3
_geom_angle
_geom_angle_site_symmetry_1
_geom_angle_site_symmetry_3
_geom_angle_publ_flag
C25 N1 H1A 109.5 . . ?
C25 N1 H1B 109.5 . . ?
H1A N1 H1B 109.5 . . ?
C25 N1 H1C 109.5 . . ?
H1A N1 H1C 109.5 . . ?
H1B N1 H1C 109.5 . . ?
C6 C1 C2 121.0(3) . . ?
C6 C1 C7 120.7(3) . . ?
C2 C1 C7 118.3(3) . . ?
C1 C2 C3 118.2(3) . . ?
C1 C2 C15 121.7(3) . . ?
C3 C2 C15 120.1(4) . . ?
C4 C3 C2 122.2(4) . . ?
C4 C3 H3 118.9 . . ?
C2 C3 H3 118.9 . . ?
C3 C4 C5 117.8(3) . . ?
C3 C4 C18 123.4(4) . . ?
C5 C4 C18 118.8(4) . . ?
C4 C5 C6 122.6(4) . . ?
C4 C5 H5 118.7 . . ?
C6 C5 H5 118.7 . . ?
C5 C6 C1 118.2(3) . . ?
C5 C6 C21 120.9(3) . . ?
C1 C6 C21 120.8(3) . . ?
O1 C7 C8 120.4(3) . . ?
O1 C7 C1 119.9(3) . . ?
C8 C7 C1 119.7(3) . . ?
C13 C8 C9 118.6(3) . . ?
C13 C8 C7 122.5(3) . . ?
C9 C8 C7 118.9(3) . . ?
C10 C9 C8 120.5(4) . . ?
C10 C9 H9 119.8 . . ?
C8 C9 H9 119.8 . . ?
C9 C10 C11 121.0(3) . . ?
C9 C10 H10 119.5 . . ?
C11 C10 H10 119.5 . . ?
C12 C11 C10 118.6(3) . . ?
C12 C11 C14 120.4(4) . . ?
C10 C11 C14 120.9(3) . . ?
C11 C12 C13 120.5(4) . . ?
C11 C12 H12 119.8 . . ?
C13 C12 H12 119.8 . . ?
C8 C13 C12 120.8(4) . . ?
C8 C13 H13 119.6 . . ?
C12 C13 H13 119.6 . . ?
O3 C14 O2 124.0(4) . . ?
O3 C14 C11 118.1(4) . . ?
O2 C14 C11 117.9(4) . . ?
C2 C15 C16 111.1(3) . . ?
C2 C15 C17 111.6(4) . . ?
C16 C15 C17 110.8(4) . . ?
C2 C15 H15 107.7 . . ?
C16 C15 H15 107.7 . . ?
C17 C15 H15 107.7 . . ?
C15 C16 H16A 109.5 . . ?
C15 C16 H16B 109.5 . . ?
H16A C16 H16B 109.5 . . ?
C15 C16 H16C 109.5 . . ?
H16A C16 H16C 109.5 . . ?
H16B C16 H16C 109.5 . . ?
C15 C17 H17A 109.5 . . ?
C15 C17 H17B 109.5 . . ?
H17A C17 H17B 109.5 . . ?
C15 C17 H17C 109.5 . . ?
H17A C17 H17C 109.5 . . ?
H17B C17 H17C 109.5 . . ?
C20 C18 C19 114.0(4) . . ?
C20 C18 C4 111.8(4) . . ?
C19 C18 C4 114.8(4) . . ?
C20 C18 H18 105.0 . . ?
C19 C18 H18 105.0 . . ?
C4 C18 H18 105.0 . . ?
C18 C19 H19A 109.5 . . ?
C18 C19 H19B 109.5 . . ?
H19A C19 H19B 109.5 . . ?
C18 C19 H19C 109.5 . . ?
H19A C19 H19C 109.5 . . ?
H19B C19 H19C 109.5 . . ?
C18 C20 H20A 109.5 . . ?
C18 C20 H20B 109.5 . . ?
H20A C20 H20B 109.5 . . ?
C18 C20 H20C 109.5 . . ?
H20A C20 H20C 109.5 . . ?
H20B C20 H20C 109.5 . . ?
C23 C21 C22 109.9(4) . . ?
C23 C21 C6 113.4(4) . . ?
C22 C21 C6 110.9(3) . . ?
C23 C21 H21 107.4 . . ?
C22 C21 H21 107.4 . . ?
C6 C21 H21 107.4 . . ?
C21 C22 H22A 109.5 . . ?
C21 C22 H22B 109.5 . . ?
H22A C22 H22B 109.5 . . ?
C21 C22 H22C 109.5 . . ?
H22A C22 H22C 109.5 . . ?
H22B C22 H22C 109.5 . . ?
C21 C23 H23A 109.5 . . ?
C21 C23 H23B 109.5 . . ?
H23A C23 H23B 109.5 . . ?
C21 C23 H23C 109.5 . . ?
H23A C23 H23C 109.5 . . ?
H23B C23 H23C 109.5 . . ?
C25 C24 H24A 109.5 . . ?
C25 C24 H24B 109.5 . . ?
H24A C24 H24B 109.5 . . ?
C25 C24 H24C 109.5 . . ?
H24A C24 H24C 109.5 . . ?
H24B C24 H24C 109.5 . . ?
N1 C25 C24 109.2(3) . . ?
N1 C25 C26 109.8(3) . . ?
C24 C25 C26 115.2(4) . . ?
N1 C25 H25 107.4 . . ?
C24 C25 H25 107.4 . . ?
C26 C25 H25 107.4 . . ?
C27 C26 C31 118.2(4) . . ?
C27 C26 C25 120.5(4) . . ?
C31 C26 C25 121.3(4) . . ?
C26 C27 C28 120.9(5) . . ?
C26 C27 H27 119.5 . . ?
C28 C27 H27 119.5 . . ?
C29 C28 C27 120.2(6) . . ?
C29 C28 H28 119.9 . . ?
C27 C28 H28 119.9 . . ?
C28 C29 C30 120.2(6) . . ?
C28 C29 H29 119.9 . . ?
C30 C29 H29 119.9 . . ?
C29 C30 C31 119.9(6) . . ?
C29 C30 H30 120.0 . . ?
C31 C30 H30 120.0 . . ?
C26 C31 C30 120.5(5) . . ?
C26 C31 H31 119.8 . . ?
C30 C31 H31 119.8 . . ?

loop_
_geom_bond_atom_site_label_1
_geom_bond_atom_site_label_2
_geom_bond_distance
_geom_bond_site_symmetry_2
_geom_bond_publ_flag
O1 C7 1.210(4) . ?
O2 C14 1.261(4) . ?
O3 C14 1.244(5) . ?
N1 C25 1.502(4) . ?
N1 H1A 0.8900 . ?
N1 H1B 0.8900 . ?
N1 H1C 0.8900 . ?
C1 C6 1.395(5) . ?
C1 C2 1.396(5) . ?
C1 C7 1.514(5) . ?
C2 C3 1.397(5) . ?
C2 C15 1.514(5) . ?
C3 C4 1.378(5) . ?
C3 H3 0.9300 . ?
C4 C5 1.385(5) . ?
C4 C18 1.526(5) . ?
C5 C6 1.385(5) . ?
C5 H5 0.9300 . ?
C6 C21 1.524(5) . ?
C7 C8 1.489(5) . ?
C8 C13 1.378(5) . ?
C8 C9 1.382(5) . ?
C9 C10 1.373(5) . ?
C9 H9 0.9300 . ?
C10 C11 1.382(5) . ?
C10 H10 0.9300 . ?
C11 C12 1.373(5) . ?
C11 C14 1.513(5) . ?
C12 C13 1.383(5) . ?
C12 H12 0.9300 . ?
C13 H13 0.9300 . ?
C15 C16 1.522(6) . ?
C15 C17 1.532(6) . ?
C15 H15 0.9800 . ?
C16 H16A 0.9600 . ?
C16 H16B 0.9600 . ?
C16 H16C 0.9600 . ?
C17 H17A 0.9600 . ?
C17 H17B 0.9600 . ?
C17 H17C 0.9600 . ?
C18 C20 1.484(7) . ?
C18 C19 1.489(6) . ?
C18 H18 0.9800 . ?
C19 H19A 0.9600 . ?
C19 H19B 0.9600 . ?
C19 H19C 0.9600 . ?
C20 H20A 0.9600 . ?
C20 H20B 0.9600 . ?
C20 H20C 0.9600 . ?
C21 C23 1.516(6) . ?
C21 C22 1.522(6) . ?
C21 H21 0.9800 . ?
C22 H22A 0.9600 . ?
C22 H22B 0.9600 . ?
C22 H22C 0.9600 . ?
C23 H23A 0.9600 . ?
C23 H23B 0.9600 . ?
C23 H23C 0.9600 . ?
C24 C25 1.507(6) . ?
C24 H24A 0.9600 . ?
C24 H24B 0.9600 . ?
C24 H24C 0.9600 . ?
C25 C26 1.510(5) . ?
C25 H25 0.9800 . ?
C26 C27 1.377(6) . ?
C26 C31 1.378(6) . ?
C27 C28 1.386(7) . ?
C27 H27 0.9300 . ?
C28 C29 1.348(9) . ?
C28 H28 0.9300 . ?
C29 C30 1.368(8) . ?
C29 H29 0.9300 . ?
C30 C31 1.391(7) . ?
C30 H30 0.9300 . ?
C31 H31 0.9300 . ?

_cod_database_fobs_code 2108805
